data_1567927
loop_
_publ_author_name
'Kynman, Amy E.'
'Elghanayan, Luca'
'Desnoyer, Addison'
'Yang, Yan'
'Severy, Laurent'
'Di Giuseppe, Andrea'
'Tilley, T. Don'
'Maron, Laurent'
'Arnold, Polly Louise'

_publ_section_title
;
 Controlled monodefluorination and alkylation of C(sp3)-F Bonds by
 Lanthanide Photocatalysts: Importance of Metal -- Ligand Cooperativity
;
_journal_name_full 'Chemical Science'
_journal_paper_doi 10.1039/D2SC04192H
_journal_year 2022
_chemical_formula_moiety 'C54 H72 Mg2 N4 O2, 0.5(C7 H8)'
_chemical_formula_sum 'C57.5 H76 Mg2 N4 O2'
_chemical_formula_weight 903.84
_chemical_properties_physical Air-sensitive,Moisture-sensitive
_space_group_crystal_system monoclinic
_space_group_IT_number 14
_space_group_name_Hall '-P 2yn'
_space_group_name_H-M_alt 'P 1 21/n 1'
_atom_sites_solution_hydrogens geom
_atom_sites_solution_primary dual
_audit_creation_date 2021-11-01
_audit_creation_method
;
Olex2 1.3
(compiled 2020.11.12 svn.r5f609507 for OlexSys, GUI svn.r6408)
;
_audit_update_record
;
2021-11-09 deposited with the CCDC.	2022-11-07 downloaded from the CCDC.
;
_cell_angle_alpha 90
_cell_angle_beta 104.996(2)
_cell_angle_gamma 90
_cell_formula_units_Z 4
_cell_length_a 13.1713(2)
_cell_length_b 18.0503(2)
_cell_length_c 23.2076(4)
_cell_measurement_reflns_used 40071
_cell_measurement_temperature 99.99(13)
_cell_measurement_theta_max 75.9820
_cell_measurement_theta_min 3.1250
_cell_volume 5329.61(14)
_computing_cell_refinement 'CrysAlisPro 1.171.41.104a (Rigaku OD, 2021)'
_computing_data_collection 'CrysAlisPro 1.171.41.104a (Rigaku OD, 2021)'
_computing_data_reduction 'CrysAlisPro 1.171.41.104a (Rigaku OD, 2021)'
_computing_molecular_graphics 'Olex2 1.3 (Dolomanov et al., 2009)'
_computing_publication_material 'Olex2 1.3 (Dolomanov et al., 2009)'
_computing_structure_refinement 'SHELXL 2018/3 (Sheldrick, 2015)'
_computing_structure_solution 'SHELXT 2018/2 (Sheldrick, 2018)'
_diffrn_ambient_environment N~2~
_diffrn_ambient_temperature 99.99(13)
_diffrn_detector 'Hybrid Pixel Array Detector'
_diffrn_detector_area_resol_mean 10.0000
_diffrn_detector_type HyPix
_diffrn_measured_fraction_theta_full 1.000
_diffrn_measured_fraction_theta_max 0.987
_diffrn_measurement_details
;
List of Runs (angles in degrees, time in seconds):

  # Type    Start    End  Width  t~exp~   \w     \q     \k     \f   Frames
#--------------------------------------------------------------------------
  1  \w   -120.00 -73.00   0.50    2.69    --  -47.45-125.00 178.00   94
  2  \w    -86.00 -13.00   0.50    2.69    --  -47.45 125.00-103.00  146
  3  \w   -120.00 -60.00   0.50    2.69    --  -47.45-145.00  12.00  120
  4  \w   -101.00 -23.00   0.50    2.69    --  -47.45 145.00  63.00  156
  5  \w     45.00 107.00   0.50    2.69    --   47.45-145.00  12.00  124
  6  \w     34.00  95.00   0.50    2.69    --   47.45-125.00 178.00  122
  7  \w    -86.00 -13.00   0.50   10.74    --  -86.25 125.00-103.00  146
  8  \w   -153.00 -60.00   0.50   10.74    --  -86.25-145.00  12.00  186
  9  \w   -101.00 -23.00   0.50   10.74    --  -86.25 145.00  63.00  156
 10  \w   -159.00 -73.00   0.50   10.74    --  -86.25-125.00 178.00  172
 11  \w     95.00 155.00   0.50   10.74    --  107.75 125.00-103.00  120
 12  \w    100.00 126.00   0.50   10.74    --  107.75-145.00  12.00   52
 13  \w     49.00  74.00   0.50   10.74    --  107.75-125.00 178.00   50
 14  \w    100.00 127.00   0.50   10.74    --  107.75 145.00  63.00   54
 15  \w   -119.00 -86.00   0.50    2.69    --  -47.45 -57.00-120.00   66
 16  \w    -16.00  23.00   0.50    2.69    --  -47.45  19.00 -30.00   78
 17  \w   -118.00 -83.00   0.50    2.69    --  -47.45 -57.00 120.00   70
 18  \w    -13.00  14.00   0.50    2.69    --  -47.45  19.00   0.00   54
 19  \w   -119.00 -90.00   0.50    2.69    --  -47.45-125.00  30.00   58
 20  \w   -116.00 -84.00   0.50    2.69    --  -47.45 -57.00 -30.00   64
 21  \w    -21.00  25.00   0.50    2.69    --  -47.45  19.00  30.00   92
 22  \w   -120.00 -87.00   0.50    2.69    --  -47.45 -57.00  90.00   66
 23  \w   -116.00 -82.00   0.50    2.69    --  -47.45 -57.00  30.00   68
 24  \w     83.00 114.00   0.50    2.69    --   47.45  57.00 -90.00   62
 25  \w     82.00 107.00   0.50    2.69    --   47.45  57.00-150.00   50
 26  \w   -146.00-119.00   0.50   10.74    --  -86.25 -54.00  55.00   54
 27  \w   -109.00 -72.00   0.50   10.74    --  -86.25 -54.00  55.00   74
 28  \w     35.00  92.00   0.50   10.74    --  107.75-125.00 -90.00  114
 29  \w     99.00 128.00   0.50   10.74    --  107.75 -77.00  90.00   58
 30  \w     36.00  90.00   0.50   10.74    --  107.75 -77.00 -30.00  108
 31  \w     47.00  73.00   0.50   10.74    --  107.75 -61.00-120.00   52
 32  \w    124.00 177.00   0.50   10.74    --  107.75  77.00-150.00  106
 33  \w    103.00 133.00   0.50   10.74    --  107.75  77.00-120.00   60
 34  \w     45.00  73.00   0.50   10.74    --  107.75 -61.00-150.00   56
 35  \w     61.00 101.00   0.50   10.74    --  107.75 -94.00 150.00   80
 36  \w     37.00  70.00   0.50   10.74    --  107.75 -61.00 -90.00   66
 37  \w     44.00  82.00   0.50   10.74    --  107.75-125.00 -60.00   76
 38  \w     41.00 112.00   0.50   10.74    --  107.75-125.00  60.00  142
 39  \w     97.00 178.00   0.50   10.74    --  107.75  51.00  59.97  162
 40  \w     40.00  67.00   0.50   10.74    --  107.75 -77.00  90.00   54
 41  \w     95.00 177.00   0.50   10.74    --  107.75  15.00 -30.00  164
 42  \w     52.00 106.00   0.50   10.74    --  107.75 -94.00 -60.00  108
 43  \w     92.00 166.00   0.50   10.74    --  107.75  61.00 150.00  148
 44  \w     35.00  68.00   0.50   10.74    --  107.75 -94.00 -90.00   66
 45  \w     78.00 106.00   0.50   10.74    --  107.75-100.00-173.99   56
 46  \w     96.00 175.00   0.50   10.74    --  107.75  45.00-180.00  158
 47  \w     36.00  71.00   0.50   10.74    --  107.75 -61.00 150.00   70
 48  \w     45.00 106.00   0.50   10.74    --  107.75 -94.00  90.00  122
 49  \w     36.00  87.00   0.50   10.74    --  107.75-125.00 150.00  102
 50  \w     48.00  74.00   0.50   10.74    --  107.75-100.00-173.99   52
 51  \w     69.00 106.00   0.50   10.74    --  107.75 -94.00 -30.00   74
 52  \w     96.00 161.00   0.50   10.74    --  107.75  15.00  90.00  130
 53  \w     38.00  67.00   0.50   10.74    --  107.75 -94.00 -30.00   58
 54  \w     74.00 104.00   0.50   10.74    --  107.75 -94.00 -90.00   60
 55  \w     36.00  67.00   0.50   10.74    --  107.75 -97.00-139.23   62
 56  \w     81.00 106.00   0.50   10.74    --  107.75 -97.00-139.23   50
 57  \w     35.00 107.00   0.50   10.74    --  107.75-108.00-123.36  144
 58  \w     38.00  73.00   0.50   10.74    --  107.75 -61.00  90.00   70
 59  \w     65.00 106.00   0.50   10.74    --  107.75 -99.00  72.29   82
 60  \w     95.00 123.00   0.50   10.74    --  107.75  15.00   0.00   56
 61  \w    130.00 175.00   0.50   10.74    --  107.75  15.00   0.00   90
 62  \w     78.00 106.00   0.50   10.74    --  107.75 -94.00-120.00   56
 63  \w     35.00 107.00   0.50   10.74    --  107.75-102.00  48.76  144
 64  \w     66.00 106.00   0.50   10.74    --  107.75 -97.00 126.16   80
 65  \w    105.00 145.00   0.50   10.74    --  107.75  77.00  90.00   80
 66  \w     46.00  89.00   0.50   10.74    --  107.75-125.00  30.00   86
 67  \w     37.00  68.00   0.50   10.74    --  107.75 -61.00  30.00   62
;
_diffrn_measurement_device 'four-circle diffractometer'
_diffrn_measurement_device_type 'XtaLAB Synergy, Dualflex, HyPix'
_diffrn_measurement_method '\w scans'
_diffrn_orient_matrix_type 'CrysAlisPro convention (1999,Acta A55,543-557)'
_diffrn_orient_matrix_UB_11 0.0967585000
_diffrn_orient_matrix_UB_12 0.0001044000
_diffrn_orient_matrix_UB_13 0.0540905000
_diffrn_orient_matrix_UB_21 -0.0722507000
_diffrn_orient_matrix_UB_22 0.0097866000
_diffrn_orient_matrix_UB_23 0.0421678000
_diffrn_orient_matrix_UB_31 -0.0081990000
_diffrn_orient_matrix_UB_32 -0.0847574000
_diffrn_orient_matrix_UB_33 0.0048932000
_diffrn_radiation_monochromator mirror
_diffrn_radiation_probe x-ray
_diffrn_radiation_type 'Cu K\a'
_diffrn_radiation_wavelength 1.54184
_diffrn_reflns_av_R_equivalents 0.0709
_diffrn_reflns_av_unetI/netI 0.0316
_diffrn_reflns_Laue_measured_fraction_full 1.000
_diffrn_reflns_Laue_measured_fraction_max 0.987
_diffrn_reflns_limit_h_max 16
_diffrn_reflns_limit_h_min -16
_diffrn_reflns_limit_k_max 15
_diffrn_reflns_limit_k_min -22
_diffrn_reflns_limit_l_max 29
_diffrn_reflns_limit_l_min -29
_diffrn_reflns_number 104258
_diffrn_reflns_point_group_measured_fraction_full 1.000
_diffrn_reflns_point_group_measured_fraction_max 0.987
_diffrn_reflns_theta_full 67.684
_diffrn_reflns_theta_max 77.414
_diffrn_reflns_theta_min 3.143
_diffrn_source 'micro-focus sealed X-ray tube'
_diffrn_source_type 'PhotonJet (Cu) X-ray Source'
_exptl_absorpt_coefficient_mu 0.731
_exptl_absorpt_correction_T_max 1.000
_exptl_absorpt_correction_T_min 0.594
_exptl_absorpt_correction_type gaussian
_exptl_absorpt_process_details
;
CrysAlisPro 1.171.41.104a (Rigaku Oxford Diffraction, 2021)
Numerical absorption correction based on gaussian integration over
a multifaceted crystal model
Empirical absorption correction using spherical harmonics,
implemented in SCALE3 ABSPACK scaling algorithm.
;
_exptl_crystal_colour 'clear colourless'
_exptl_crystal_colour_lustre clear
_exptl_crystal_colour_primary colourless
_exptl_crystal_density_diffrn 1.126
_exptl_crystal_description block
_exptl_crystal_F_000 1956
_exptl_crystal_size_max 0.2
_exptl_crystal_size_mid 0.18
_exptl_crystal_size_min 0.14
_refine_diff_density_max 0.842
_refine_diff_density_min -0.414
_refine_diff_density_rms 0.056
_refine_ls_extinction_method none
_refine_ls_goodness_of_fit_ref 1.022
_refine_ls_hydrogen_treatment constr
_refine_ls_matrix_type full
_refine_ls_number_parameters 699
_refine_ls_number_reflns 11176
_refine_ls_number_restraints 524
_refine_ls_restrained_S_all 1.049
_refine_ls_R_factor_all 0.0708
_refine_ls_R_factor_gt 0.0598
_refine_ls_shift/su_max 0.001
_refine_ls_shift/su_mean 0.000
_refine_ls_structure_factor_coef Fsqd
_refine_ls_weighting_details 'w=1/[\s^2^(Fo^2^)+(0.0844P)^2^+4.5565P] where P=(Fo^2^+2Fc^2^)/3'
_refine_ls_weighting_scheme calc
_refine_ls_wR_factor_gt 0.1611
_refine_ls_wR_factor_ref 0.1696
_reflns_Friedel_coverage 0.000
_reflns_number_gt 9334
_reflns_number_total 11176
_reflns_threshold_expression 'I > 2\s(I)'
_cod_data_source_file d2sc04192h1.cif
_cod_data_source_block pla21042_refinalized
_cod_original_formula_sum 'C57.50 H76 Mg2 N4 O2'
_cod_database_code 1567927
_shelx_shelxl_version_number 2018/3
_chemical_oxdiff_formula 'Mg2 O2 N4 C57 H72'
_shelx_space_group_comment
;
The symmetry employed for this shelxl refinement is uniquely defined
by the following loop, which should always be used as a source of
symmetry information in preference to the above space-group names.
They are only intended as comments.
;
_shelx_estimated_absorpt_t_max 0.905
_shelx_estimated_absorpt_t_min 0.868
_reflns_odcompleteness_completeness 99.81
_reflns_odcompleteness_iscentric 1
_reflns_odcompleteness_theta 74.33
_olex2_refinement_description
;
1. Fixed Uiso
 At 1.2 times of:
  All C(H) groups, All C(H,H) groups
 At 1.5 times of:
  All C(H,H,H) groups
2. Restrained distances
 C56-C57 = C56-C61 = C58-C59
 1.39 with sigma of 0.02
 C57-C58 = C59-C60 = C60-C61
 1.38 with sigma of 0.02
 C55-C56
 1.51 with sigma of 0.02
 C23A-C24A = C25A-C26A = C26A-C27A
 1.38 with sigma of 0.02
 C22A-C23A = C22A-C27A = C24A-C25A
 1.39 with sigma of 0.02
 C58-C60 = C59-C61
 2.4 with sigma of 0.04
 C57-C59
 2.39 with sigma of 0.04
 C55-C57 = C55-C61
 2.52 with sigma of 0.04
 C56-C58
 2.42 with sigma of 0.04
 C56-C60
 2.41 with sigma of 0.04
 C24A-C26A = C25A-C27A
 2.4 with sigma of 0.04
 C22A-C26A
 2.41 with sigma of 0.04
 C22A-C24A
 2.42 with sigma of 0.04
 C23A-C25A
 2.39 with sigma of 0.04
 C11-C12A \\sim C11-C13B
 with sigma of 0.02
 C11-C13A \\sim C11-C14B
 with sigma of 0.02
 C11-C14A \\sim C11-C12B
 with sigma of 0.02
 C56-C60 \\sim C56-C58 \\sim C61-C59 \\sim C57-C61 \\sim C58-C60 \\sim C57-C59
 with sigma of 0.04
 C55-C61 \\sim C55-C57
 with sigma of 0.04
 C56-C57 \\sim C57-C58 \\sim C58-C59 \\sim C59-C60 \\sim C60-C61 \\sim C61-C56
 with sigma of 0.02
 C22A-C23A \\sim C23A-C24A \\sim C24A-C25A \\sim C25A-C26A \\sim C26A-C27A
\\sim C27A-C22A
 with sigma of 0.02
 C22A-C26A \\sim C22A-C24A \\sim C27A-C25A \\sim C23A-C27A \\sim C24A-C26A
\\sim C23A-C25A
 with sigma of 0.04
 C22A-C23A \\sim C22B-C23B
 with sigma of 0.02
 C24A-C26A \\sim C24B-C26B
 with sigma of 0.04
 C24A-C25A \\sim C24B-C25B
 with sigma of 0.02
 C21A-C22A \\sim C21B-C22B
 with sigma of 0.02
 C23A-C25A \\sim C23B-C25B
 with sigma of 0.04
 C22A-C27A \\sim C22B-C27B
 with sigma of 0.02
 C25A-C26A \\sim C25B-C26B
 with sigma of 0.02
 C23A-C27A \\sim C23B-C27B
 with sigma of 0.04
 C26A-C27A \\sim C26B-C27B
 with sigma of 0.02
 C23A-C24A \\sim C23B-C24B
 with sigma of 0.02
 C25A-C27A \\sim C25B-C27B
 with sigma of 0.04
 Mg1-C21A \\sim Mg1-C21B
 with sigma of 0.04
 Mg1-C22A \\sim Mg1-C22B
 with sigma of 0.04
 Mg1-C23A \\sim Mg1-C23B
 with sigma of 0.04
 Mg1-C27A \\sim Mg1-C27B
 with sigma of 0.04
 C21A-C23A \\sim C21B-C23B
 with sigma of 0.04
 C21A-C27A \\sim C21B-C27B
 with sigma of 0.04
 C22A-C24A \\sim C22B-C24B
 with sigma of 0.04
 C22A-C26A \\sim C22B-C26B
 with sigma of 0.04
3. Restrained planarity
 C55, C56, C57, C58, C59, C60, C61
 with sigma of 0.1
 C22A, C23A, C24A, C25A, C26A, C27A
 with sigma of 0.1
4. Uiso/Uaniso restraints and constraints
C55 \\sim C56 \\sim C57 \\sim C58 \\sim C59 \\sim C60 \\sim C61: within 2A with
sigma of 0.04 and sigma for terminal atoms of 0.08 within 2A
C22A \\sim C23A \\sim C24A \\sim C25A \\sim C26A \\sim C27A: within 2A with
sigma of 0.04 and sigma for terminal atoms of 0.08 within 2A
C21B \\sim C21A \\sim C22A \\sim C22B \\sim C23A \\sim C23B \\sim C24A \\sim
C24B \\sim C25A \\sim C25B \\sim C26A \\sim C26B \\sim C27B \\sim C27A: within
1.7A with sigma of 0.01 and sigma for terminal atoms of 0.02 within 1.7A
Uanis(C22A) \\sim Ueq, Uanis(C22B) \\sim Ueq, Uanis(C21B) \\sim Ueq,
Uanis(C21A) \\sim Ueq, Uanis(C27B) \\sim Ueq, Uanis(C27A) \\sim Ueq,
Uanis(C23B) \\sim Ueq, Uanis(C23A) \\sim Ueq, Uanis(C24A) \\sim Ueq,
Uanis(C24B) \\sim Ueq, Uanis(C25A) \\sim Ueq, Uanis(C25B) \\sim Ueq,
Uanis(C26A) \\sim Ueq, Uanis(C26B) \\sim Ueq: with sigma of 0.05 and sigma for
terminal atoms of 0.1
5. Rigid body (RIGU) restrains
 C55, C56, C57, C58, C59, C60, C61
 with sigma for 1-2 distances of 0.004 and sigma for 1-3 distances of 0.004
 C22A, C23A, C24A, C25A, C26A, C27A
 with sigma for 1-2 distances of 0.004 and sigma for 1-3 distances of 0.004
6. Others
 Sof(C14B)=Sof(H14D)=Sof(H14E)=Sof(H14F)=Sof(C12B)=Sof(H12D)=Sof(H12E)=
 Sof(H12F)=Sof(C13B)=Sof(H13D)=Sof(H13E)=Sof(H13F)=1-FVAR(1)
 Sof(C12A)=Sof(H12A)=Sof(H12B)=Sof(H12C)=Sof(C13A)=Sof(H13A)=Sof(H13B)=
 Sof(H13C)=Sof(C14A)=Sof(H14A)=Sof(H14B)=Sof(H14C)=FVAR(1)
 Sof(C27B)=Sof(H27B)=Sof(C22B)=Sof(C21B)=Sof(H21C)=Sof(H21D)=Sof(C23B)=
 Sof(H23B)=Sof(C24B)=Sof(H24B)=Sof(C25B)=Sof(H25B)=Sof(C26B)=Sof(H26B)=1-FVAR(2)
 Sof(C21A)=Sof(H21A)=Sof(H21B)=Sof(C22A)=Sof(C23A)=Sof(H23A)=Sof(C24A)=
 Sof(H24A)=Sof(C25A)=Sof(H25A)=Sof(C26A)=Sof(H26A)=Sof(C27A)=Sof(H27A)=FVAR(2)
 Fixed Sof: C55(0.5) H55A(0.5) H55B(0.5) H55C(0.5) C56(0.5) C57(0.5) H57(0.5)
 C58(0.5) H58(0.5) C59(0.5) H59(0.5) C60(0.5) H60(0.5) C61(0.5) H61(0.5)
7.a Ternary CH refined with riding coordinates:
 C45(H45), C18(H18)
7.b Secondary CH2 refined with riding coordinates:
 C48(H48A,H48B), C21A(H21A,H21B), C21B(H21C,H21D)
7.c Aromatic/amide H refined with riding coordinates:
 C32(H32), C30(H30), C5(H5), C42(H42), C3(H3), C15(H15), C43(H43), C54(H54),
 C16(H16), C53(H53), C50(H50), C52(H52), C51(H51), C57(H57), C58(H58), C59(H59),
  C60(H60), C61(H61), C23A(H23A), C24A(H24A), C25A(H25A), C26A(H26A),
 C27A(H27A), C27B(H27B), C23B(H23B), C24B(H24B), C25B(H25B), C26B(H26B)
7.d Idealised Me refined as rotating group:
 C35(H35A,H35B,H35C), C46(H46A,H46B,H46C), C36(H36A,H36B,H36C), C9(H9A,H9B,
 H9C), C37(H37A,H37B,H37C), C20(H20A,H20B,H20C), C41(H41A,H41B,H41C), C39(H39A,
 H39B,H39C), C8(H8A,H8B,H8C), C40(H40A,H40B,H40C), C47(H47A,H47B,H47C),
 C10(H10A,H10B,H10C), C19(H19A,H19B,H19C), C12A(H12A,H12B,H12C), C13A(H13A,H13B,
 H13C), C14A(H14A,H14B,H14C), C14B(H14D,H14E,H14F), C12B(H12D,H12E,H12F),
 C13B(H13D,H13E,H13F), C55(H55A,H55B,H55C)
;
_olex2_submission_special_instructions 'No special instructions were received'
_oxdiff_exptl_absorpt_empirical_details
;
Empirical correction (ABSPACK) includes:
- Absorption correction using spherical harmonics
- Frame scaling
;
_oxdiff_exptl_absorpt_empirical_full_max 3.172
_oxdiff_exptl_absorpt_empirical_full_min 0.517

loop_
_space_group_symop_operation_xyz
'x, y, z'
'-x+1/2, y+1/2, -z+1/2'
'-x, -y, -z'
'x-1/2, -y-1/2, z-1/2'

loop_
_atom_site_label
_atom_site_type_symbol
_atom_site_fract_x
_atom_site_fract_y
_atom_site_fract_z
_atom_site_U_iso_or_equiv
_atom_site_adp_type
_atom_site_occupancy
_atom_site_site_symmetry_order
_atom_site_calc_flag
_atom_site_refinement_flags_posn
_atom_site_refinement_flags_adp
_atom_site_refinement_flags_occupancy
_atom_site_disorder_assembly
_atom_site_disorder_group
Mg1 Mg 0.41160(5) 0.69940(4) 0.71044(3) 0.02739(16) Uani 1 1 d D . . . .
Mg2 Mg 0.51712(5) 0.61422(4) 0.63289(3) 0.02747(16) Uani 1 1 d . . . . .
O2 O 0.55577(10) 0.66403(7) 0.71436(6) 0.0272(3) Uani 1 1 d . . . . .
O1 O 0.38430(10) 0.67204(7) 0.62344(6) 0.0272(3) Uani 1 1 d . . . . .
N1 N 0.23657(13) 0.58700(9) 0.66483(8) 0.0277(3) Uani 1 1 d . . . . .
N3 N 0.57085(13) 0.51118(9) 0.73967(8) 0.0280(3) Uani 1 1 d . . . . .
N2 N 0.30021(13) 0.55353(10) 0.75557(8) 0.0312(4) Uani 1 1 d . . . . .
N4 N 0.45125(13) 0.45126(9) 0.67730(8) 0.0288(4) Uani 1 1 d . . . . .
C1 C 0.28255(15) 0.67211(10) 0.59142(9) 0.0262(4) Uani 1 1 d . . . . .
C44 C 0.51385(15) 0.51145(11) 0.68166(9) 0.0282(4) Uani 1 1 d . . . . .
C32 C 0.74678(16) 0.53123(11) 0.80051(10) 0.0314(4) Uani 1 1 d . . . . .
H32 H 0.751024 0.479296 0.807335 0.038 Uiso 1 1 calc R U . . .
C28 C 0.64512(15) 0.63790(11) 0.75189(9) 0.0266(4) Uani 1 1 d . . . . .
C17 C 0.30749(15) 0.60755(11) 0.71654(9) 0.0279(4) Uani 1 1 d . . . . .
C2 C 0.24748(16) 0.71450(10) 0.53859(9) 0.0280(4) Uani 1 1 d . . . . .
C30 C 0.82121(15) 0.65151(11) 0.81489(10) 0.0310(4) Uani 1 1 d . . . . .
H30 H 0.878788 0.682867 0.832536 0.037 Uiso 1 1 calc R U . . .
C5 C 0.10223(15) 0.62882(11) 0.57919(9) 0.0300(4) Uani 1 1 d . . . . .
H5 H 0.053549 0.600542 0.593943 0.036 Uiso 1 1 calc R U . . .
C31 C 0.83201(16) 0.57576(12) 0.82692(10) 0.0322(4) Uani 1 1 d . . . . .
C6 C 0.20746(15) 0.63063(11) 0.61087(9) 0.0275(4) Uani 1 1 d . . . . .
C33 C 0.65555(15) 0.56132(11) 0.76433(9) 0.0283(4) Uani 1 1 d . . . . .
C42 C 0.54330(16) 0.45204(11) 0.77061(10) 0.0314(4) Uani 1 1 d . . . . .
H42 H 0.572386 0.440212 0.811444 0.038 Uiso 1 1 calc R U . . .
C3 C 0.14176(16) 0.71000(11) 0.50777(10) 0.0312(4) Uani 1 1 d . . . . .
H3 H 0.118935 0.737472 0.471820 0.037 Uiso 1 1 calc R U . . .
C7 C 0.32216(17) 0.76325(12) 0.51370(10) 0.0333(4) Uani 1 1 d . . . . .
C15 C 0.18721(16) 0.52108(11) 0.67260(10) 0.0328(4) Uani 1 1 d . . . . .
H15 H 0.135031 0.495735 0.643285 0.039 Uiso 1 1 calc R U . . .
C34 C 0.72494(16) 0.76877(11) 0.76817(10) 0.0331(4) Uani 1 1 d . . . . .
C43 C 0.46745(16) 0.41471(11) 0.73158(10) 0.0325(4) Uani 1 1 d . . . . .
H43 H 0.431827 0.371679 0.739548 0.039 Uiso 1 1 calc R U . . .
C45 C 0.37978(16) 0.42334(11) 0.62151(10) 0.0329(4) Uani 1 1 d . . . . .
H45 H 0.309503 0.413949 0.629049 0.040 Uiso 1 1 calc R U . . .
C29 C 0.73092(15) 0.68415(11) 0.77847(9) 0.0287(4) Uani 1 1 d . . . . .
C54 C 0.71955(18) 0.49614(12) 0.58379(11) 0.0372(5) Uani 1 1 d . . . . .
H54 H 0.659838 0.474699 0.556965 0.045 Uiso 1 1 calc R U . . .
C4 C 0.06763(16) 0.66796(13) 0.52618(10) 0.0339(4) Uani 1 1 d . . . . .
C49 C 0.71542(17) 0.57065(12) 0.60028(10) 0.0347(5) Uani 1 1 d . . . . .
C38 C 0.93184(17) 0.54000(13) 0.86669(11) 0.0371(5) Uani 1 1 d . . . . .
C16 C 0.22727(17) 0.50010(12) 0.72932(11) 0.0354(5) Uani 1 1 d . . . . .
H16 H 0.209195 0.456975 0.747938 0.042 Uiso 1 1 calc R U . . .
C18 C 0.35462(18) 0.55203(13) 0.82018(10) 0.0369(5) Uani 1 1 d . . . . .
H18 H 0.387641 0.502108 0.829641 0.044 Uiso 1 1 calc R U . . .
C35 C 0.7102(2) 0.78724(13) 0.70209(11) 0.0428(5) Uani 1 1 d . . . . .
H35A H 0.771114 0.769470 0.689179 0.064 Uiso 1 1 calc R U . . .
H35B H 0.703727 0.841004 0.696452 0.064 Uiso 1 1 calc R U . . .
H35C H 0.646407 0.763068 0.678378 0.064 Uiso 1 1 calc R U . . .
C46 C 0.36588(18) 0.47939(12) 0.57160(10) 0.0379(5) Uani 1 1 d . . . . .
H46A H 0.337294 0.525451 0.583356 0.057 Uiso 1 1 calc R U . . .
H46B H 0.317269 0.459630 0.535540 0.057 Uiso 1 1 calc R U . . .
H46C H 0.434069 0.489408 0.563588 0.057 Uiso 1 1 calc R U . . .
C53 C 0.80803(19) 0.45295(13) 0.60544(12) 0.0429(5) Uani 1 1 d . . . . .
H53 H 0.808946 0.403150 0.592346 0.051 Uiso 1 1 calc R U . . .
C36 C 0.63451(17) 0.80144(12) 0.79031(12) 0.0410(5) Uani 1 1 d . . . . .
H36A H 0.567321 0.784200 0.764739 0.062 Uiso 1 1 calc R U . . .
H36B H 0.637368 0.855642 0.788918 0.062 Uiso 1 1 calc R U . . .
H36C H 0.640999 0.785362 0.831442 0.062 Uiso 1 1 calc R U . . .
C9 C 0.40079(19) 0.71421(14) 0.49317(12) 0.0416(5) Uani 1 1 d . . . . .
H9A H 0.362709 0.679620 0.462604 0.062 Uiso 1 1 calc R U . . .
H9B H 0.442877 0.686288 0.527260 0.062 Uiso 1 1 calc R U . . .
H9C H 0.447162 0.745298 0.476478 0.062 Uiso 1 1 calc R U . . .
C48 C 0.62246(18) 0.61774(13) 0.57570(11) 0.0367(5) Uani 1 1 d . . . . .
H48A H 0.585476 0.600073 0.535339 0.044 Uiso 1 1 calc R U . . .
H48B H 0.645229 0.669444 0.572185 0.044 Uiso 1 1 calc R U . . .
C37 C 0.82502(17) 0.80792(12) 0.80315(11) 0.0391(5) Uani 1 1 d . . . . .
H37A H 0.835337 0.798707 0.845895 0.059 Uiso 1 1 calc R U . . .
H37B H 0.818353 0.861323 0.795478 0.059 Uiso 1 1 calc R U . . .
H37C H 0.885465 0.788809 0.790482 0.059 Uiso 1 1 calc R U . . .
C50 C 0.80409(19) 0.59745(14) 0.64258(11) 0.0413(5) Uani 1 1 d . . . . .
H50 H 0.803726 0.646957 0.656418 0.050 Uiso 1 1 calc R U . . .
C20 C 0.44067(18) 0.60933(13) 0.83647(10) 0.0389(5) Uani 1 1 d . . . . .
H20A H 0.489891 0.602375 0.811667 0.058 Uiso 1 1 calc R U . . .
H20B H 0.478223 0.603848 0.878603 0.058 Uiso 1 1 calc R U . . .
H20C H 0.409803 0.658990 0.829712 0.058 Uiso 1 1 calc R U . . .
C52 C 0.89535(19) 0.48181(14) 0.64609(12) 0.0428(5) Uani 1 1 d . . . . .
H52 H 0.956257 0.452267 0.660739 0.051 Uiso 1 1 calc R U . . .
C51 C 0.89245(19) 0.55378(14) 0.66486(12) 0.0435(5) Uani 1 1 d . . . . .
H51 H 0.951284 0.573843 0.693289 0.052 Uiso 1 1 calc R U . . .
C41 C 0.9037(2) 0.49454(15) 0.91614(12) 0.0466(6) Uani 1 1 d . . . . .
H41A H 0.854256 0.455192 0.898228 0.070 Uiso 1 1 calc R U . . .
H41B H 0.871097 0.526914 0.940174 0.070 Uiso 1 1 calc R U . . .
H41C H 0.967576 0.472427 0.941629 0.070 Uiso 1 1 calc R U . . .
C39 C 0.98080(18) 0.48844(14) 0.82834(12) 0.0439(6) Uani 1 1 d . . . . .
H39A H 1.042955 0.464104 0.853713 0.066 Uiso 1 1 calc R U . . .
H39B H 1.001330 0.517555 0.797540 0.066 Uiso 1 1 calc R U . . .
H39C H 0.929272 0.450841 0.809368 0.066 Uiso 1 1 calc R U . . .
C8 C 0.2635(2) 0.80808(14) 0.45906(12) 0.0434(5) Uani 1 1 d . . . . .
H8A H 0.312974 0.840934 0.446494 0.065 Uiso 1 1 calc R U . . .
H8B H 0.208381 0.837768 0.469360 0.065 Uiso 1 1 calc R U . . .
H8C H 0.231534 0.774177 0.426416 0.065 Uiso 1 1 calc R U . . .
C40 C 1.01409(18) 0.59779(14) 0.89616(12) 0.0467(6) Uani 1 1 d . . . . .
H40A H 0.984276 0.630918 0.920980 0.070 Uiso 1 1 calc R U . . .
H40B H 1.034625 0.626719 0.865266 0.070 Uiso 1 1 calc R U . . .
H40C H 1.075985 0.572713 0.921105 0.070 Uiso 1 1 calc R U . . .
C47 C 0.4215(2) 0.35011(13) 0.60402(12) 0.0480(6) Uani 1 1 d . . . . .
H47A H 0.488864 0.358635 0.594500 0.072 Uiso 1 1 calc R U . . .
H47B H 0.370954 0.329594 0.569025 0.072 Uiso 1 1 calc R U . . .
H47C H 0.431566 0.315097 0.637288 0.072 Uiso 1 1 calc R U . . .
C10 C 0.3807(2) 0.81915(13) 0.56077(12) 0.0462(6) Uani 1 1 d . . . . .
H10A H 0.422787 0.792354 0.595520 0.069 Uiso 1 1 calc R U . . .
H10B H 0.329579 0.850811 0.573065 0.069 Uiso 1 1 calc R U . . .
H10C H 0.426924 0.849865 0.543695 0.069 Uiso 1 1 calc R U . . .
C19 C 0.2741(2) 0.56165(17) 0.85634(12) 0.0498(6) Uani 1 1 d . . . . .
H19A H 0.239338 0.609790 0.847096 0.075 Uiso 1 1 calc R U . . .
H19B H 0.309644 0.559301 0.898984 0.075 Uiso 1 1 calc R U . . .
H19C H 0.221640 0.522040 0.846215 0.075 Uiso 1 1 calc R U . . .
C11 C -0.04731(18) 0.66465(16) 0.48939(11) 0.0456(6) Uani 1 1 d D . . . .
C12A C -0.0812(3) 0.5782(3) 0.4854(2) 0.0659(15) Uani 0.684(6) 1 d D . P A 1
H12A H -0.034086 0.549759 0.467356 0.099 Uiso 0.684(6) 1 calc R U P A 1
H12B H -0.153652 0.573299 0.460906 0.099 Uiso 0.684(6) 1 calc R U P A 1
H12C H -0.076538 0.559291 0.525609 0.099 Uiso 0.684(6) 1 calc R U P A 1
C13A C -0.1168(3) 0.7026(3) 0.5219(2) 0.0631(15) Uani 0.684(6) 1 d D . P A 1
H13A H -0.105064 0.681518 0.561956 0.095 Uiso 0.684(6) 1 calc R U P A 1
H13B H -0.190494 0.695623 0.500000 0.095 Uiso 0.684(6) 1 calc R U P A 1
H13C H -0.100476 0.755689 0.524936 0.095 Uiso 0.684(6) 1 calc R U P A 1
C14A C -0.0629(4) 0.6893(5) 0.4269(2) 0.075(2) Uani 0.684(6) 1 d D . P A 1
H14A H -0.047162 0.742312 0.426225 0.112 Uiso 0.684(6) 1 calc R U P A 1
H14B H -0.136054 0.680516 0.404790 0.112 Uiso 0.684(6) 1 calc R U P A 1
H14C H -0.015938 0.661438 0.408328 0.112 Uiso 0.684(6) 1 calc R U P A 1
C14B C -0.0522(8) 0.6332(8) 0.4297(5) 0.077(4) Uani 0.316(6) 1 d D . P A 2
H14D H -0.004503 0.660744 0.411398 0.115 Uiso 0.316(6) 1 calc R U P A 2
H14E H -0.124225 0.637206 0.404411 0.115 Uiso 0.316(6) 1 calc R U P A 2
H14F H -0.031270 0.581019 0.433824 0.115 Uiso 0.316(6) 1 calc R U P A 2
C12B C -0.1202(6) 0.6395(8) 0.5215(5) 0.069(4) Uani 0.316(6) 1 d D . P A 2
H12D H -0.111086 0.586155 0.528839 0.103 Uiso 0.316(6) 1 calc R U P A 2
H12E H -0.192153 0.649364 0.497880 0.103 Uiso 0.316(6) 1 calc R U P A 2
H12F H -0.107331 0.665793 0.559627 0.103 Uiso 0.316(6) 1 calc R U P A 2
C13B C -0.0864(6) 0.7522(5) 0.4743(5) 0.064(3) Uani 0.316(6) 1 d D . P A 2
H13D H -0.072209 0.780705 0.511427 0.096 Uiso 0.316(6) 1 calc R U P A 2
H13E H -0.161998 0.753097 0.454985 0.096 Uiso 0.316(6) 1 calc R U P A 2
H13F H -0.048063 0.774105 0.447493 0.096 Uiso 0.316(6) 1 calc R U P A 2
C55 C 0.3480(10) 0.5223(9) 1.0353(6) 0.161(6) Uiso 0.5 1 d D U P B -1
H55A H 0.284883 0.517736 1.002044 0.242 Uiso 0.5 1 calc R U P B -1
H55B H 0.351986 0.572576 1.051680 0.242 Uiso 0.5 1 calc R U P B -1
H55C H 0.344667 0.486425 1.066392 0.242 Uiso 0.5 1 calc R U P B -1
C56 C 0.4409(8) 0.5078(5) 1.0139(4) 0.105(3) Uiso 0.5 1 d D U P B -1
C57 C 0.4591(7) 0.4504(5) 0.9806(4) 0.079(2) Uiso 0.5 1 d D U P B -1
H57 H 0.410280 0.410931 0.969274 0.095 Uiso 0.5 1 calc R U P B -1
C58 C 0.5608(8) 0.4522(6) 0.9624(5) 0.107(3) Uiso 0.5 1 d D U P B -1
H58 H 0.579643 0.416205 0.937129 0.129 Uiso 0.5 1 calc R U P B -1
C59 C 0.6247(7) 0.5122(5) 0.9865(4) 0.081(2) Uiso 0.5 1 d D U P B -1
H59 H 0.691378 0.517843 0.978402 0.097 Uiso 0.5 1 calc R U P B -1
C60 C 0.5929(10) 0.5616(7) 1.0208(6) 0.142(5) Uiso 0.5 1 d D U P B -1
H60 H 0.643060 0.599655 1.034850 0.170 Uiso 0.5 1 calc R U P B -1
C61 C 0.5044(10) 0.5695(7) 1.0399(7) 0.152(5) Uiso 0.5 1 d D U P B -1
H61 H 0.488483 0.607190 1.064774 0.183 Uiso 0.5 1 calc R U P B -1
C21A C 0.3580(4) 0.8032(4) 0.7399(3) 0.0353(13) Uani 0.739(5) 1 d D U P C 1
H21A H 0.388593 0.811315 0.783133 0.042 Uiso 0.739(5) 1 calc R U P C 1
H21B H 0.375203 0.845849 0.717381 0.042 Uiso 0.739(5) 1 calc R U P C 1
C22A C 0.2435(4) 0.7906(4) 0.7262(2) 0.0355(9) Uani 0.739(5) 1 d D U P C 1
C23A C 0.1764(3) 0.8108(2) 0.67160(17) 0.0452(9) Uani 0.739(5) 1 d D U P C 1
H23A H 0.203374 0.839971 0.644857 0.054 Uiso 0.739(5) 1 calc R U P C 1
C24A C 0.0716(3) 0.7898(2) 0.65493(19) 0.0589(11) Uani 0.739(5) 1 d D U P C 1
H24A H 0.028191 0.804282 0.617214 0.071 Uiso 0.739(5) 1 calc R U P C 1
C25A C 0.0301(4) 0.7475(3) 0.6935(3) 0.0658(13) Uani 0.739(5) 1 d D U P C 1
H25A H -0.041440 0.732563 0.682019 0.079 Uiso 0.739(5) 1 calc R U P C 1
C26A C 0.0933(3) 0.7275(3) 0.7482(2) 0.0562(11) Uani 0.739(5) 1 d D U P C 1
H26A H 0.065821 0.698554 0.774860 0.067 Uiso 0.739(5) 1 calc R U P C 1
C27A C 0.1973(3) 0.75007(19) 0.7642(2) 0.0449(9) Uani 0.739(5) 1 d D U P C 1
H27A H 0.239321 0.737393 0.802706 0.054 Uiso 0.739(5) 1 calc R U P C 1
C27B C 0.2295(9) 0.7650(6) 0.7895(5) 0.049(2) Uani 0.261(5) 1 d D U P C 2
H27B H 0.284106 0.774335 0.824460 0.059 Uiso 0.261(5) 1 calc R U P C 2
C22B C 0.2424(11) 0.7836(14) 0.7337(6) 0.043(2) Uani 0.261(5) 1 d D U P C 2
C21B C 0.3469(13) 0.8080(12) 0.7283(10) 0.039(3) Uani 0.261(5) 1 d D U P C 2
H21C H 0.389229 0.830689 0.765622 0.046 Uiso 0.261(5) 1 calc R U P C 2
H21D H 0.341190 0.843021 0.694736 0.046 Uiso 0.261(5) 1 calc R U P C 2
C23B C 0.1562(7) 0.7769(6) 0.6848(5) 0.046(2) Uani 0.261(5) 1 d D U P C 2
H23B H 0.161936 0.795054 0.647348 0.055 Uiso 0.261(5) 1 calc R U P C 2
C24B C 0.0619(10) 0.7449(10) 0.6881(7) 0.063(3) Uani 0.261(5) 1 d D U P C 2
H24B H 0.005424 0.739059 0.653463 0.076 Uiso 0.261(5) 1 calc R U P C 2
C25B C 0.0527(10) 0.7217(9) 0.7433(6) 0.065(3) Uani 0.261(5) 1 d D U P C 2
H25B H -0.010219 0.698430 0.746583 0.078 Uiso 0.261(5) 1 calc R U P C 2
C26B C 0.1346(8) 0.7322(6) 0.7937(6) 0.064(2) Uani 0.261(5) 1 d D U P C 2
H26B H 0.126739 0.717183 0.831549 0.077 Uiso 0.261(5) 1 calc R U P C 2

loop_
_atom_site_aniso_label
_atom_site_aniso_U_11
_atom_site_aniso_U_22
_atom_site_aniso_U_33
_atom_site_aniso_U_23
_atom_site_aniso_U_13
_atom_site_aniso_U_12
Mg1 0.0237(3) 0.0242(3) 0.0325(4) -0.0032(3) 0.0041(3) 0.0013(2)
Mg2 0.0245(3) 0.0255(3) 0.0311(4) -0.0020(3) 0.0047(3) 0.0002(2)
O2 0.0222(6) 0.0249(6) 0.0315(7) -0.0018(5) 0.0014(5) 0.0012(5)
O1 0.0222(6) 0.0260(7) 0.0313(7) -0.0010(5) 0.0031(5) -0.0006(5)
N1 0.0250(8) 0.0238(8) 0.0336(9) 0.0017(7) 0.0066(7) -0.0001(6)
N3 0.0250(8) 0.0218(8) 0.0343(9) -0.0011(6) 0.0025(7) -0.0002(6)
N2 0.0276(8) 0.0305(9) 0.0348(9) 0.0048(7) 0.0069(7) 0.0037(7)
N4 0.0237(8) 0.0220(8) 0.0379(9) -0.0039(7) 0.0028(7) -0.0003(6)
C1 0.0234(9) 0.0227(9) 0.0304(10) -0.0042(7) 0.0032(7) 0.0008(7)
C44 0.0263(9) 0.0230(9) 0.0336(10) -0.0041(7) 0.0044(8) 0.0007(7)
C32 0.0300(10) 0.0265(9) 0.0354(11) -0.0014(8) 0.0042(8) 0.0036(8)
C28 0.0229(9) 0.0260(9) 0.0291(10) -0.0022(7) 0.0032(7) 0.0026(7)
C17 0.0248(9) 0.0278(9) 0.0308(10) 0.0000(8) 0.0065(8) 0.0031(7)
C2 0.0286(10) 0.0227(9) 0.0315(10) -0.0025(7) 0.0055(8) 0.0002(7)
C30 0.0237(9) 0.0294(10) 0.0367(11) -0.0067(8) 0.0018(8) -0.0004(7)
C5 0.0253(9) 0.0291(10) 0.0342(11) -0.0032(8) 0.0051(8) -0.0044(7)
C31 0.0266(10) 0.0323(10) 0.0340(11) -0.0050(8) 0.0010(8) 0.0043(8)
C6 0.0269(9) 0.0237(9) 0.0296(10) -0.0004(7) 0.0034(8) 0.0018(7)
C33 0.0250(9) 0.0250(9) 0.0327(10) -0.0041(8) 0.0033(8) -0.0006(7)
C42 0.0312(10) 0.0253(9) 0.0355(11) 0.0018(8) 0.0049(8) 0.0013(8)
C3 0.0293(10) 0.0310(10) 0.0311(10) 0.0030(8) 0.0035(8) 0.0018(8)
C7 0.0314(10) 0.0286(10) 0.0382(11) 0.0035(8) 0.0060(9) -0.0032(8)
C15 0.0288(10) 0.0252(10) 0.0427(12) 0.0020(8) 0.0064(9) -0.0020(8)
C34 0.0279(10) 0.0256(10) 0.0424(12) -0.0058(8) 0.0032(9) -0.0025(8)
C43 0.0302(10) 0.0239(9) 0.0416(12) 0.0017(8) 0.0062(9) -0.0002(8)
C45 0.0266(10) 0.0250(9) 0.0423(12) -0.0059(8) -0.0001(8) -0.0006(8)
C29 0.0255(9) 0.0269(9) 0.0317(10) -0.0042(8) 0.0041(8) -0.0001(7)
C54 0.0344(11) 0.0324(11) 0.0440(13) 0.0012(9) 0.0085(9) -0.0014(9)
C4 0.0256(10) 0.0395(11) 0.0332(11) -0.0009(9) 0.0015(8) -0.0006(8)
C49 0.0330(11) 0.0350(11) 0.0386(12) 0.0015(9) 0.0139(9) 0.0003(9)
C38 0.0285(10) 0.0363(11) 0.0403(12) -0.0058(9) -0.0020(9) 0.0070(9)
C16 0.0329(11) 0.0281(10) 0.0453(13) 0.0072(9) 0.0102(9) -0.0005(8)
C18 0.0355(11) 0.0408(12) 0.0332(11) 0.0078(9) 0.0067(9) 0.0084(9)
C35 0.0490(14) 0.0291(11) 0.0466(14) 0.0002(9) 0.0058(11) -0.0062(10)
C46 0.0369(11) 0.0340(11) 0.0376(12) -0.0069(9) 0.0004(9) -0.0005(9)
C53 0.0428(13) 0.0304(11) 0.0536(15) 0.0051(10) 0.0090(11) 0.0018(9)
C36 0.0309(11) 0.0282(10) 0.0604(15) -0.0129(10) 0.0056(10) 0.0001(8)
C9 0.0368(12) 0.0438(13) 0.0469(13) 0.0100(10) 0.0158(10) 0.0031(10)
C48 0.0355(11) 0.0361(11) 0.0401(12) 0.0016(9) 0.0128(9) 0.0046(9)
C37 0.0304(11) 0.0305(11) 0.0520(14) -0.0076(10) 0.0029(10) -0.0055(8)
C50 0.0380(12) 0.0390(12) 0.0476(14) -0.0066(10) 0.0125(10) -0.0034(9)
C20 0.0375(12) 0.0441(12) 0.0328(11) -0.0010(9) 0.0051(9) 0.0070(10)
C52 0.0337(11) 0.0403(12) 0.0526(14) 0.0112(11) 0.0081(10) 0.0035(9)
C51 0.0343(11) 0.0486(14) 0.0450(13) 0.0003(11) 0.0057(10) -0.0050(10)
C41 0.0406(13) 0.0502(14) 0.0416(13) 0.0023(11) -0.0026(10) 0.0116(11)
C39 0.0317(11) 0.0443(13) 0.0489(14) -0.0085(11) -0.0018(10) 0.0113(10)
C8 0.0419(12) 0.0392(12) 0.0475(14) 0.0132(10) 0.0088(10) -0.0008(10)
C40 0.0302(11) 0.0456(13) 0.0543(15) -0.0116(11) -0.0067(10) 0.0061(10)
C47 0.0442(13) 0.0344(12) 0.0537(15) -0.0143(11) -0.0085(11) 0.0093(10)
C10 0.0517(14) 0.0345(12) 0.0487(14) 0.0025(10) 0.0063(11) -0.0153(10)
C19 0.0431(13) 0.0660(17) 0.0417(14) 0.0108(12) 0.0137(11) 0.0103(12)
C11 0.0261(10) 0.0660(16) 0.0397(13) 0.0030(11) -0.0008(9) -0.0044(10)
C12A 0.041(2) 0.076(3) 0.065(3) -0.001(2) -0.015(2) -0.023(2)
C13A 0.0308(19) 0.084(4) 0.067(3) -0.007(3) -0.0003(18) 0.007(2)
C14A 0.035(2) 0.135(6) 0.045(3) 0.029(3) -0.0053(18) -0.014(3)
C14B 0.036(5) 0.090(9) 0.082(8) -0.039(7) -0.023(5) 0.012(5)
C12B 0.024(4) 0.099(10) 0.070(7) 0.030(6) -0.011(4) -0.014(5)
C13B 0.031(4) 0.043(5) 0.099(8) 0.001(5) -0.020(4) 0.006(3)
C21A 0.0290(19) 0.031(2) 0.045(3) -0.0069(19) 0.0070(18) 0.0005(17)
C22A 0.0320(16) 0.0257(19) 0.0494(19) -0.0076(15) 0.0119(14) 0.0027(13)
C23A 0.0346(16) 0.053(2) 0.0451(18) -0.0166(16) 0.0052(13) 0.0053(15)
C24A 0.0389(17) 0.067(2) 0.065(2) -0.0326(18) 0.0016(16) 0.0077(16)
C25A 0.036(2) 0.057(2) 0.105(3) -0.044(2) 0.022(2) -0.005(2)
C26A 0.041(2) 0.0299(16) 0.105(3) -0.0145(19) 0.032(2) -0.0016(18)
C27A 0.0432(19) 0.0255(15) 0.073(2) -0.0060(16) 0.0268(18) 0.0035(13)
C27B 0.049(4) 0.032(4) 0.066(5) -0.011(4) 0.013(4) 0.015(3)
C22B 0.036(4) 0.034(4) 0.056(4) -0.011(3) 0.005(3) 0.007(3)
C21B 0.037(5) 0.025(4) 0.049(6) -0.012(4) 0.004(4) 0.011(4)
C23B 0.034(3) 0.044(4) 0.059(4) -0.019(3) 0.010(3) 0.006(3)
C24B 0.042(4) 0.055(4) 0.092(4) -0.036(4) 0.016(4) -0.002(4)
C25B 0.046(5) 0.044(4) 0.106(5) -0.030(4) 0.021(5) 0.002(5)
C26B 0.059(4) 0.043(4) 0.094(5) -0.008(4) 0.025(4) 0.012(4)

loop_
_atom_type_symbol
_atom_type_description
_atom_type_scat_dispersion_real
_atom_type_scat_dispersion_imag
_atom_type_scat_source
C C 0.0181 0.0091 'International Tables Vol C Tables 4.2.6.8 and 6.1.1.4'
H H 0.0000 0.0000 'International Tables Vol C Tables 4.2.6.8 and 6.1.1.4'
Mg Mg 0.1719 0.1771 'International Tables Vol C Tables 4.2.6.8 and 6.1.1.4'
N N 0.0311 0.0180 'International Tables Vol C Tables 4.2.6.8 and 6.1.1.4'
O O 0.0492 0.0322 'International Tables Vol C Tables 4.2.6.8 and 6.1.1.4'

loop_
_exptl_crystal_face_index_h
_exptl_crystal_face_index_k
_exptl_crystal_face_index_l
_exptl_crystal_face_perp_dist
-1 0 0 0.0953
0 -2 1 0.0781
0 1 -1 0.0859
0 -1 -1 0.1008
0 -1 0 0.0783
0 1 0 0.0841
-1 1 2 0.0879
-1 0 2 0.0841
1 1 -2 0.0859
2 -1 -2 0.0839
1 -1 -1 0.0867
-1 -2 1 0.0757
2 0 -1 0.0667
2 0 1 0.0532
-2 -1 -2 0.0733
5 -2 9 0.0422

loop_
_geom_angle_atom_site_label_1
_geom_angle_atom_site_label_2
_geom_angle_atom_site_label_3
_geom_angle
_geom_angle_site_symmetry_1
_geom_angle_site_symmetry_3
_geom_angle_publ_flag
O2 Mg1 Mg2 43.01(4) . . ?
O2 Mg1 O1 83.56(6) . . ?
O2 Mg1 C17 111.30(7) . . ?
O2 Mg1 C21A 130.40(15) . . ?
O2 Mg1 C22A 160.74(13) . . ?
O2 Mg1 C22B 161.0(4) . . ?
O2 Mg1 C21B 133.3(4) . . ?
O1 Mg1 Mg2 42.07(4) . . ?
O1 Mg1 C17 85.80(7) . . ?
O1 Mg1 C21A 122.52(18) . . ?
O1 Mg1 C22A 109.02(11) . . ?
O1 Mg1 C22B 111.9(3) . . ?
O1 Mg1 C21B 115.2(6) . . ?
C17 Mg1 Mg2 92.67(6) . . ?
C17 Mg1 C22A 84.76(13) . . ?
C17 Mg1 C22B 81.8(4) . . ?
C17 Mg1 C21B 112.4(4) . . ?
C21A Mg1 Mg2 151.34(17) . . ?
C21A Mg1 C17 111.96(16) . . ?
C21A Mg1 C22A 30.42(16) . . ?
C22A Mg1 Mg2 151.06(11) . . ?
C22B Mg1 Mg2 153.9(3) . . ?
C21B Mg1 Mg2 146.4(6) . . ?
C21B Mg1 C22B 30.7(5) . . ?
O2 Mg2 Mg1 41.64(4) . . ?
O2 Mg2 C44 85.83(7) . . ?
O2 Mg2 C48 120.86(8) . . ?
O1 Mg2 Mg1 42.55(4) . . ?
O1 Mg2 O2 82.69(6) . . ?
O1 Mg2 C44 111.52(7) . . ?
O1 Mg2 C48 126.98(8) . . ?
C44 Mg2 Mg1 92.90(6) . . ?
C48 Mg2 Mg1 146.55(7) . . ?
C48 Mg2 C44 116.58(8) . . ?
Mg1 O2 Mg2 95.35(6) . . ?
C28 O2 Mg1 143.50(13) . . ?
C28 O2 Mg2 114.21(12) . . ?
Mg2 O1 Mg1 95.38(6) . . ?
C1 O1 Mg1 116.33(12) . . ?
C1 O1 Mg2 140.74(12) . . ?
C17 N1 C6 125.49(17) . . ?
C17 N1 C15 110.76(17) . . ?
C15 N1 C6 123.44(17) . . ?
C44 N3 C33 124.39(17) . . ?
C44 N3 C42 111.33(17) . . ?
C42 N3 C33 124.03(17) . . ?
C17 N2 C16 111.64(18) . . ?
C17 N2 C18 126.19(18) . . ?
C16 N2 C18 121.97(18) . . ?
C44 N4 C43 111.50(17) . . ?
C44 N4 C45 125.26(18) . . ?
C43 N4 C45 123.09(17) . . ?
O1 C1 C2 122.01(18) . . ?
O1 C1 C6 120.16(18) . . ?
C6 C1 C2 117.82(17) . . ?
N3 C44 Mg2 115.89(13) . . ?
N4 C44 Mg2 137.65(15) . . ?
N4 C44 N3 103.93(17) . . ?
C31 C32 H32 119.5 . . ?
C33 C32 H32 119.5 . . ?
C33 C32 C31 121.06(19) . . ?
O2 C28 C33 119.66(17) . . ?
O2 C28 C29 122.60(17) . . ?
C33 C28 C29 117.71(17) . . ?
N1 C17 Mg1 116.59(14) . . ?
N2 C17 Mg1 138.39(15) . . ?
N2 C17 N1 103.99(17) . . ?
C1 C2 C7 122.43(18) . . ?
C3 C2 C1 118.12(18) . . ?
C3 C2 C7 119.43(18) . . ?
C31 C30 H30 118.0 . . ?
C31 C30 C29 124.09(19) . . ?
C29 C30 H30 118.0 . . ?
C6 C5 H5 119.7 . . ?
C4 C5 H5 119.7 . . ?
C4 C5 C6 120.65(19) . . ?
C32 C31 C30 116.75(18) . . ?
C32 C31 C38 119.33(19) . . ?
C30 C31 C38 123.92(19) . . ?
C1 C6 N1 121.20(17) . . ?
C5 C6 N1 116.75(18) . . ?
C5 C6 C1 122.05(19) . . ?
C32 C33 N3 117.19(18) . . ?
C32 C33 C28 122.06(18) . . ?
C28 C33 N3 120.75(17) . . ?
N3 C42 H42 126.7 . . ?
C43 C42 N3 106.60(19) . . ?
C43 C42 H42 126.7 . . ?
C2 C3 H3 117.9 . . ?
C4 C3 C2 124.2(2) . . ?
C4 C3 H3 117.9 . . ?
C2 C7 C10 111.08(19) . . ?
C9 C7 C2 109.64(17) . . ?
C9 C7 C8 106.5(2) . . ?
C9 C7 C10 110.2(2) . . ?
C8 C7 C2 112.17(18) . . ?
C8 C7 C10 107.07(19) . . ?
N1 C15 H15 126.5 . . ?
C16 C15 N1 106.91(19) . . ?
C16 C15 H15 126.5 . . ?
C35 C34 C29 110.99(18) . . ?
C35 C34 C36 110.12(19) . . ?
C36 C34 C29 109.97(18) . . ?
C37 C34 C29 111.84(18) . . ?
C37 C34 C35 107.40(19) . . ?
C37 C34 C36 106.38(18) . . ?
N4 C43 H43 126.7 . . ?
C42 C43 N4 106.63(18) . . ?
C42 C43 H43 126.7 . . ?
N4 C45 H45 108.2 . . ?
N4 C45 C46 111.47(17) . . ?
N4 C45 C47 109.67(17) . . ?
C46 C45 H45 108.2 . . ?
C46 C45 C47 110.9(2) . . ?
C47 C45 H45 108.2 . . ?
C28 C29 C34 120.93(17) . . ?
C30 C29 C28 118.31(18) . . ?
C30 C29 C34 120.76(18) . . ?
C49 C54 H54 119.0 . . ?
C53 C54 H54 119.0 . . ?
C53 C54 C49 122.0(2) . . ?
C5 C4 C11 121.5(2) . . ?
C3 C4 C5 117.05(19) . . ?
C3 C4 C11 121.4(2) . . ?
C54 C49 C48 122.2(2) . . ?
C50 C49 C54 115.9(2) . . ?
C50 C49 C48 121.9(2) . . ?
C31 C38 C39 109.11(18) . . ?
C41 C38 C31 109.80(19) . . ?
C41 C38 C39 109.1(2) . . ?
C40 C38 C31 112.20(19) . . ?
C40 C38 C41 108.1(2) . . ?
C40 C38 C39 108.4(2) . . ?
N2 C16 H16 126.7 . . ?
C15 C16 N2 106.68(18) . . ?
C15 C16 H16 126.7 . . ?
N2 C18 H18 107.9 . . ?
N2 C18 C20 112.05(18) . . ?
N2 C18 C19 109.35(19) . . ?
C20 C18 H18 107.9 . . ?
C20 C18 C19 111.6(2) . . ?
C19 C18 H18 107.9 . . ?
C34 C35 H35A 109.5 . . ?
C34 C35 H35B 109.5 . . ?
C34 C35 H35C 109.5 . . ?
H35A C35 H35B 109.5 . . ?
H35A C35 H35C 109.5 . . ?
H35B C35 H35C 109.5 . . ?
C45 C46 H46A 109.5 . . ?
C45 C46 H46B 109.5 . . ?
C45 C46 H46C 109.5 . . ?
H46A C46 H46B 109.5 . . ?
H46A C46 H46C 109.5 . . ?
H46B C46 H46C 109.5 . . ?
C54 C53 H53 119.7 . . ?
C54 C53 C52 120.5(2) . . ?
C52 C53 H53 119.7 . . ?
C34 C36 H36A 109.5 . . ?
C34 C36 H36B 109.5 . . ?
C34 C36 H36C 109.5 . . ?
H36A C36 H36B 109.5 . . ?
H36A C36 H36C 109.5 . . ?
H36B C36 H36C 109.5 . . ?
C7 C9 H9A 109.5 . . ?
C7 C9 H9B 109.5 . . ?
C7 C9 H9C 109.5 . . ?
H9A C9 H9B 109.5 . . ?
H9A C9 H9C 109.5 . . ?
H9B C9 H9C 109.5 . . ?
Mg2 C48 H48A 109.6 . . ?
Mg2 C48 H48B 109.6 . . ?
C49 C48 Mg2 110.26(15) . . ?
C49 C48 H48A 109.6 . . ?
C49 C48 H48B 109.6 . . ?
H48A C48 H48B 108.1 . . ?
C34 C37 H37A 109.5 . . ?
C34 C37 H37B 109.5 . . ?
C34 C37 H37C 109.5 . . ?
H37A C37 H37B 109.5 . . ?
H37A C37 H37C 109.5 . . ?
H37B C37 H37C 109.5 . . ?
C49 C50 H50 119.0 . . ?
C51 C50 C49 122.0(2) . . ?
C51 C50 H50 119.0 . . ?
C18 C20 H20A 109.5 . . ?
C18 C20 H20B 109.5 . . ?
C18 C20 H20C 109.5 . . ?
H20A C20 H20B 109.5 . . ?
H20A C20 H20C 109.5 . . ?
H20B C20 H20C 109.5 . . ?
C53 C52 H52 120.5 . . ?
C51 C52 C53 119.0(2) . . ?
C51 C52 H52 120.5 . . ?
C50 C51 H51 119.7 . . ?
C52 C51 C50 120.5(2) . . ?
C52 C51 H51 119.7 . . ?
C38 C41 H41A 109.5 . . ?
C38 C41 H41B 109.5 . . ?
C38 C41 H41C 109.5 . . ?
H41A C41 H41B 109.5 . . ?
H41A C41 H41C 109.5 . . ?
H41B C41 H41C 109.5 . . ?
C38 C39 H39A 109.5 . . ?
C38 C39 H39B 109.5 . . ?
C38 C39 H39C 109.5 . . ?
H39A C39 H39B 109.5 . . ?
H39A C39 H39C 109.5 . . ?
H39B C39 H39C 109.5 . . ?
C7 C8 H8A 109.5 . . ?
C7 C8 H8B 109.5 . . ?
C7 C8 H8C 109.5 . . ?
H8A C8 H8B 109.5 . . ?
H8A C8 H8C 109.5 . . ?
H8B C8 H8C 109.5 . . ?
C38 C40 H40A 109.5 . . ?
C38 C40 H40B 109.5 . . ?
C38 C40 H40C 109.5 . . ?
H40A C40 H40B 109.5 . . ?
H40A C40 H40C 109.5 . . ?
H40B C40 H40C 109.5 . . ?
C45 C47 H47A 109.5 . . ?
C45 C47 H47B 109.5 . . ?
C45 C47 H47C 109.5 . . ?
H47A C47 H47B 109.5 . . ?
H47A C47 H47C 109.5 . . ?
H47B C47 H47C 109.5 . . ?
C7 C10 H10A 109.5 . . ?
C7 C10 H10B 109.5 . . ?
C7 C10 H10C 109.5 . . ?
H10A C10 H10B 109.5 . . ?
H10A C10 H10C 109.5 . . ?
H10B C10 H10C 109.5 . . ?
C18 C19 H19A 109.5 . . ?
C18 C19 H19B 109.5 . . ?
C18 C19 H19C 109.5 . . ?
H19A C19 H19B 109.5 . . ?
H19A C19 H19C 109.5 . . ?
H19B C19 H19C 109.5 . . ?
C4 C11 C12A 106.7(2) . . ?
C4 C11 C13B 106.6(3) . . ?
C13A C11 C4 110.3(2) . . ?
C13A C11 C12A 105.9(3) . . ?
C14A C11 C4 113.6(2) . . ?
C14A C11 C12A 105.5(4) . . ?
C14A C11 C13A 114.1(4) . . ?
C14B C11 C4 109.5(4) . . ?
C14B C11 C13B 103.2(8) . . ?
C12B C11 C4 114.9(4) . . ?
C12B C11 C14B 119.4(8) . . ?
C12B C11 C13B 101.4(7) . . ?
C11 C12A H12A 109.5 . . ?
C11 C12A H12B 109.5 . . ?
C11 C12A H12C 109.5 . . ?
H12A C12A H12B 109.5 . . ?
H12A C12A H12C 109.5 . . ?
H12B C12A H12C 109.5 . . ?
C11 C13A H13A 109.5 . . ?
C11 C13A H13B 109.5 . . ?
C11 C13A H13C 109.5 . . ?
H13A C13A H13B 109.5 . . ?
H13A C13A H13C 109.5 . . ?
H13B C13A H13C 109.5 . . ?
C11 C14A H14A 109.5 . . ?
C11 C14A H14B 109.5 . . ?
C11 C14A H14C 109.5 . . ?
H14A C14A H14B 109.5 . . ?
H14A C14A H14C 109.5 . . ?
H14B C14A H14C 109.5 . . ?
C11 C14B H14D 109.5 . . ?
C11 C14B H14E 109.5 . . ?
C11 C14B H14F 109.5 . . ?
H14D C14B H14E 109.5 . . ?
H14D C14B H14F 109.5 . . ?
H14E C14B H14F 109.5 . . ?
C11 C12B H12D 109.5 . . ?
C11 C12B H12E 109.5 . . ?
C11 C12B H12F 109.5 . . ?
H12D C12B H12E 109.5 . . ?
H12D C12B H12F 109.5 . . ?
H12E C12B H12F 109.5 . . ?
C11 C13B H13D 109.5 . . ?
C11 C13B H13E 109.5 . . ?
C11 C13B H13F 109.5 . . ?
H13D C13B H13E 109.5 . . ?
H13D C13B H13F 109.5 . . ?
H13E C13B H13F 109.5 . . ?
H55A C55 H55B 109.5 . . ?
H55A C55 H55C 109.5 . . ?
H55B C55 H55C 109.5 . . ?
C56 C55 H55A 109.5 . . ?
C56 C55 H55B 109.5 . . ?
C56 C55 H55C 109.5 . . ?
C57 C56 C55 128.4(10) . . ?
C57 C56 C61 132.0(9) . . ?
C61 C56 C55 99.6(9) . . ?
C56 C57 H57 121.8 . . ?
C56 C57 C58 116.5(8) . . ?
C58 C57 H57 121.8 . . ?
C57 C58 H58 123.5 . . ?
C59 C58 C57 113.1(8) . . ?
C59 C58 H58 123.5 . . ?
C58 C59 H59 119.7 . . ?
C60 C59 C58 120.6(9) . . ?
C60 C59 H59 119.7 . . ?
C59 C60 H60 113.0 . . ?
C59 C60 C61 134.0(11) . . ?
C61 C60 H60 113.0 . . ?
C56 C61 H61 128.1 . . ?
C60 C61 C56 103.8(10) . . ?
C60 C61 H61 128.1 . . ?
Mg1 C21A H21A 111.5 . . ?
Mg1 C21A H21B 111.5 . . ?
H21A C21A H21B 109.3 . . ?
C22A C21A Mg1 101.4(5) . . ?
C22A C21A H21A 111.5 . . ?
C22A C21A H21B 111.5 . . ?
C21A C22A Mg1 48.2(4) . . ?
C23A C22A Mg1 111.3(4) . . ?
C23A C22A C21A 121.9(4) . . ?
C23A C22A C27A 115.6(4) . . ?
C27A C22A Mg1 104.9(4) . . ?
C27A C22A C21A 122.1(5) . . ?
C22A C23A H23A 118.9 . . ?
C24A C23A C22A 122.2(4) . . ?
C24A C23A H23A 118.9 . . ?
C23A C24A H24A 120.0 . . ?
C23A C24A C25A 119.9(4) . . ?
C25A C24A H24A 120.0 . . ?
C24A C25A H25A 120.2 . . ?
C26A C25A C24A 119.6(4) . . ?
C26A C25A H25A 120.2 . . ?
C25A C26A H26A 120.3 . . ?
C25A C26A C27A 119.4(4) . . ?
C27A C26A H26A 120.3 . . ?
C22A C27A H27A 118.4 . . ?
C26A C27A C22A 123.1(4) . . ?
C26A C27A H27A 118.4 . . ?
C22B C27B H27B 120.3 . . ?
C22B C27B C26B 119.4(11) . . ?
C26B C27B H27B 120.3 . . ?
C27B C22B Mg1 109.7(12) . . ?
C27B C22B C21B 119.4(13) . . ?
C21B C22B Mg1 49.9(12) . . ?
C23B C22B Mg1 108.2(12) . . ?
C23B C22B C27B 118.0(11) . . ?
C23B C22B C21B 122.5(13) . . ?
Mg1 C21B H21C 111.9 . . ?
Mg1 C21B H21D 111.9 . . ?
C22B C21B Mg1 99.4(15) . . ?
C22B C21B H21C 111.9 . . ?
C22B C21B H21D 111.9 . . ?
H21C C21B H21D 109.6 . . ?
C22B C23B H23B 118.5 . . ?
C22B C23B C24B 123.0(11) . . ?
C24B C23B H23B 118.5 . . ?
C23B C24B H24B 120.9 . . ?
C25B C24B C23B 118.1(11) . . ?
C25B C24B H24B 120.9 . . ?
C24B C25B H25B 119.8 . . ?
C24B C25B C26B 120.4(12) . . ?
C26B C25B H25B 119.8 . . ?
C27B C26B H26B 119.7 . . ?
C25B C26B C27B 120.6(11) . . ?
C25B C26B H26B 119.7 . . ?

loop_
_geom_bond_atom_site_label_1
_geom_bond_atom_site_label_2
_geom_bond_distance
_geom_bond_site_symmetry_2
_geom_bond_publ_flag
Mg1 Mg2 2.9715(9) . ?
Mg1 O2 1.9831(15) . ?
Mg1 O1 2.0184(15) . ?
Mg1 C17 2.179(2) . ?
Mg1 C21A 2.174(8) . ?
Mg1 C22A 2.858(7) . ?
Mg1 C22B 2.86(2) . ?
Mg1 C21B 2.22(2) . ?
Mg2 O2 2.0359(15) . ?
Mg2 O1 1.9998(15) . ?
Mg2 C44 2.179(2) . ?
Mg2 C48 2.155(2) . ?
O2 C28 1.355(2) . ?
O1 C1 1.354(2) . ?
N1 C17 1.368(3) . ?
N1 C6 1.445(3) . ?
N1 C15 1.390(3) . ?
N3 C44 1.361(3) . ?
N3 C33 1.436(2) . ?
N3 C42 1.386(3) . ?
N2 C17 1.351(3) . ?
N2 C16 1.386(3) . ?
N2 C18 1.485(3) . ?
N4 C44 1.352(3) . ?
N4 C43 1.389(3) . ?
N4 C45 1.478(3) . ?
C1 C2 1.417(3) . ?
C1 C6 1.405(3) . ?
C32 H32 0.9500 . ?
C32 C31 1.388(3) . ?
C32 C33 1.386(3) . ?
C28 C33 1.412(3) . ?
C28 C29 1.412(3) . ?
C2 C3 1.393(3) . ?
C2 C7 1.539(3) . ?
C30 H30 0.9500 . ?
C30 C31 1.395(3) . ?
C30 C29 1.398(3) . ?
C5 H5 0.9500 . ?
C5 C6 1.391(3) . ?
C5 C4 1.389(3) . ?
C31 C38 1.539(3) . ?
C42 H42 0.9500 . ?
C42 C43 1.343(3) . ?
C3 H3 0.9500 . ?
C3 C4 1.388(3) . ?
C7 C9 1.529(3) . ?
C7 C8 1.534(3) . ?
C7 C10 1.539(3) . ?
C15 H15 0.9500 . ?
C15 C16 1.340(3) . ?
C34 C29 1.545(3) . ?
C34 C35 1.532(3) . ?
C34 C36 1.532(3) . ?
C34 C37 1.530(3) . ?
C43 H43 0.9500 . ?
C45 H45 1.0000 . ?
C45 C46 1.513(3) . ?
C45 C47 1.526(3) . ?
C54 H54 0.9500 . ?
C54 C49 1.403(3) . ?
C54 C53 1.384(3) . ?
C4 C11 1.535(3) . ?
C49 C48 1.478(3) . ?
C49 C50 1.403(3) . ?
C38 C41 1.532(4) . ?
C38 C39 1.540(3) . ?
C38 C40 1.532(3) . ?
C16 H16 0.9500 . ?
C18 H18 1.0000 . ?
C18 C20 1.508(3) . ?
C18 C19 1.523(3) . ?
C35 H35A 0.9800 . ?
C35 H35B 0.9800 . ?
C35 H35C 0.9800 . ?
C46 H46A 0.9800 . ?
C46 H46B 0.9800 . ?
C46 H46C 0.9800 . ?
C53 H53 0.9500 . ?
C53 C52 1.387(4) . ?
C36 H36A 0.9800 . ?
C36 H36B 0.9800 . ?
C36 H36C 0.9800 . ?
C9 H9A 0.9800 . ?
C9 H9B 0.9800 . ?
C9 H9C 0.9800 . ?
C48 H48A 0.9900 . ?
C48 H48B 0.9900 . ?
C37 H37A 0.9800 . ?
C37 H37B 0.9800 . ?
C37 H37C 0.9800 . ?
C50 H50 0.9500 . ?
C50 C51 1.390(3) . ?
C20 H20A 0.9800 . ?
C20 H20B 0.9800 . ?
C20 H20C 0.9800 . ?
C52 H52 0.9500 . ?
C52 C51 1.374(4) . ?
C51 H51 0.9500 . ?
C41 H41A 0.9800 . ?
C41 H41B 0.9800 . ?
C41 H41C 0.9800 . ?
C39 H39A 0.9800 . ?
C39 H39B 0.9800 . ?
C39 H39C 0.9800 . ?
C8 H8A 0.9800 . ?
C8 H8B 0.9800 . ?
C8 H8C 0.9800 . ?
C40 H40A 0.9800 . ?
C40 H40B 0.9800 . ?
C40 H40C 0.9800 . ?
C47 H47A 0.9800 . ?
C47 H47B 0.9800 . ?
C47 H47C 0.9800 . ?
C10 H10A 0.9800 . ?
C10 H10B 0.9800 . ?
C10 H10C 0.9800 . ?
C19 H19A 0.9800 . ?
C19 H19B 0.9800 . ?
C19 H19C 0.9800 . ?
C11 C12A 1.619(5) . ?
C11 C13A 1.494(5) . ?
C11 C14A 1.479(5) . ?
C11 C14B 1.483(10) . ?
C11 C12B 1.433(9) . ?
C11 C13B 1.671(8) . ?
C12A H12A 0.9800 . ?
C12A H12B 0.9800 . ?
C12A H12C 0.9800 . ?
C13A H13A 0.9800 . ?
C13A H13B 0.9800 . ?
C13A H13C 0.9800 . ?
C14A H14A 0.9800 . ?
C14A H14B 0.9800 . ?
C14A H14C 0.9800 . ?
C14B H14D 0.9800 . ?
C14B H14E 0.9800 . ?
C14B H14F 0.9800 . ?
C12B H12D 0.9800 . ?
C12B H12E 0.9800 . ?
C12B H12F 0.9800 . ?
C13B H13D 0.9800 . ?
C13B H13E 0.9800 . ?
C13B H13F 0.9800 . ?
C55 H55A 0.9800 . ?
C55 H55B 0.9800 . ?
C55 H55C 0.9800 . ?
C55 C56 1.459(13) . ?
C56 C57 1.350(9) . ?
C56 C61 1.429(10) . ?
C57 H57 0.9500 . ?
C57 C58 1.506(9) . ?
C58 H58 0.9500 . ?
C58 C59 1.396(9) . ?
C59 H59 0.9500 . ?
C59 C60 1.333(9) . ?
C60 H60 0.9500 . ?
C60 C61 1.358(10) . ?
C61 H61 0.9500 . ?
C21A H21A 0.9900 . ?
C21A H21B 0.9900 . ?
C21A C22A 1.476(5) . ?
C22A C23A 1.393(5) . ?
C22A C27A 1.399(5) . ?
C23A H23A 0.9500 . ?
C23A C24A 1.386(5) . ?
C24A H24A 0.9500 . ?
C24A C25A 1.390(7) . ?
C25A H25A 0.9500 . ?
C25A C26A 1.375(6) . ?
C26A H26A 0.9500 . ?
C26A C27A 1.385(5) . ?
C27A H27A 0.9500 . ?
C27B H27B 0.9500 . ?
C27B C22B 1.390(12) . ?
C27B C26B 1.409(11) . ?
C22B C21B 1.482(14) . ?
C22B C23B 1.386(12) . ?
C21B H21C 0.9900 . ?
C21B H21D 0.9900 . ?
C23B H23B 0.9500 . ?
C23B C24B 1.391(12) . ?
C24B H24B 0.9500 . ?
C24B C25B 1.381(13) . ?
C25B H25B 0.9500 . ?
C25B C26B 1.385(12) . ?
C26B H26B 0.9500 . ?

loop_
_geom_torsion_atom_site_label_1
_geom_torsion_atom_site_label_2
_geom_torsion_atom_site_label_3
_geom_torsion_atom_site_label_4
_geom_torsion
_geom_torsion_site_symmetry_1
_geom_torsion_site_symmetry_2
_geom_torsion_site_symmetry_3
_geom_torsion_site_symmetry_4
_geom_torsion_publ_flag
Mg1 O2 C28 C33 86.5(3) . . . . ?
Mg1 O2 C28 C29 -95.2(3) . . . . ?
Mg1 O1 C1 C2 124.63(17) . . . . ?
Mg1 O1 C1 C6 -54.0(2) . . . . ?
Mg1 C21A C22A C23A -91.1(7) . . . . ?
Mg1 C21A C22A C27A 81.2(7) . . . . ?
Mg1 C22A C23A C24A 117.3(3) . . . . ?
Mg1 C22A C27A C26A -119.8(4) . . . . ?
Mg1 C22B C23B C24B 117.7(12) . . . . ?
Mg2 O2 C28 C33 -54.7(2) . . . . ?
Mg2 O2 C28 C29 123.62(18) . . . . ?
Mg2 O1 C1 C2 -94.9(2) . . . . ?
Mg2 O1 C1 C6 86.5(3) . . . . ?
O2 C28 C33 N3 -2.6(3) . . . . ?
O2 C28 C33 C32 177.43(19) . . . . ?
O2 C28 C29 C30 -177.72(19) . . . . ?
O2 C28 C29 C34 2.9(3) . . . . ?
O1 C1 C2 C3 178.63(18) . . . . ?
O1 C1 C2 C7 0.2(3) . . . . ?
O1 C1 C6 N1 -0.3(3) . . . . ?
O1 C1 C6 C5 -179.65(18) . . . . ?
N1 C15 C16 N2 0.2(2) . . . . ?
N3 C42 C43 N4 0.8(2) . . . . ?
C1 C2 C3 C4 1.6(3) . . . . ?
C1 C2 C7 C9 66.4(3) . . . . ?
C1 C2 C7 C8 -175.46(19) . . . . ?
C1 C2 C7 C10 -55.7(3) . . . . ?
C44 N3 C33 C32 -134.2(2) . . . . ?
C44 N3 C33 C28 45.8(3) . . . . ?
C44 N3 C42 C43 -0.3(2) . . . . ?
C44 N4 C43 C42 -1.1(2) . . . . ?
C44 N4 C45 C46 -12.8(3) . . . . ?
C44 N4 C45 C47 110.3(2) . . . . ?
C32 C31 C38 C41 -55.0(3) . . . . ?
C32 C31 C38 C39 64.6(3) . . . . ?
C32 C31 C38 C40 -175.3(2) . . . . ?
C17 N1 C6 C1 39.0(3) . . . . ?
C17 N1 C6 C5 -141.6(2) . . . . ?
C17 N1 C15 C16 -0.1(2) . . . . ?
C17 N2 C16 C15 -0.4(2) . . . . ?
C17 N2 C18 C20 -13.4(3) . . . . ?
C17 N2 C18 C19 110.9(2) . . . . ?
C2 C1 C6 N1 -178.94(17) . . . . ?
C2 C1 C6 C5 1.7(3) . . . . ?
C2 C3 C4 C5 0.7(3) . . . . ?
C2 C3 C4 C11 -179.0(2) . . . . ?
C30 C31 C38 C41 125.5(2) . . . . ?
C30 C31 C38 C39 -114.9(2) . . . . ?
C30 C31 C38 C40 5.3(3) . . . . ?
C5 C4 C11 C12A -46.0(3) . . . . ?
C5 C4 C11 C13A 68.7(4) . . . . ?
C5 C4 C11 C14A -161.8(4) . . . . ?
C5 C4 C11 C14B -118.5(7) . . . . ?
C5 C4 C11 C12B 19.0(7) . . . . ?
C5 C4 C11 C13B 130.5(5) . . . . ?
C31 C32 C33 N3 -179.05(19) . . . . ?
C31 C32 C33 C28 0.9(3) . . . . ?
C31 C30 C29 C28 -0.2(3) . . . . ?
C31 C30 C29 C34 179.1(2) . . . . ?
C6 N1 C17 Mg1 -15.8(2) . . . . ?
C6 N1 C17 N2 173.72(17) . . . . ?
C6 N1 C15 C16 -174.08(18) . . . . ?
C6 C1 C2 C3 -2.7(3) . . . . ?
C6 C1 C2 C7 178.78(18) . . . . ?
C6 C5 C4 C3 -1.8(3) . . . . ?
C6 C5 C4 C11 177.9(2) . . . . ?
C33 N3 C44 Mg2 -20.8(2) . . . . ?
C33 N3 C44 N4 174.03(17) . . . . ?
C33 N3 C42 C43 -174.73(18) . . . . ?
C33 C32 C31 C30 -0.4(3) . . . . ?
C33 C32 C31 C38 -179.9(2) . . . . ?
C33 C28 C29 C30 0.7(3) . . . . ?
C33 C28 C29 C34 -178.72(19) . . . . ?
C42 N3 C44 Mg2 164.81(13) . . . . ?
C42 N3 C44 N4 -0.4(2) . . . . ?
C42 N3 C33 C32 39.5(3) . . . . ?
C42 N3 C33 C28 -140.5(2) . . . . ?
C3 C2 C7 C9 -112.1(2) . . . . ?
C3 C2 C7 C8 6.1(3) . . . . ?
C3 C2 C7 C10 125.9(2) . . . . ?
C3 C4 C11 C12A 133.7(3) . . . . ?
C3 C4 C11 C13A -111.6(3) . . . . ?
C3 C4 C11 C14A 17.9(5) . . . . ?
C3 C4 C11 C14B 61.2(8) . . . . ?
C3 C4 C11 C12B -161.3(7) . . . . ?
C3 C4 C11 C13B -49.8(6) . . . . ?
C7 C2 C3 C4 -179.9(2) . . . . ?
C15 N1 C17 Mg1 170.36(13) . . . . ?
C15 N1 C17 N2 -0.1(2) . . . . ?
C15 N1 C6 C1 -147.85(19) . . . . ?
C15 N1 C6 C5 31.5(3) . . . . ?
C43 N4 C44 Mg2 -159.11(18) . . . . ?
C43 N4 C44 N3 0.9(2) . . . . ?
C43 N4 C45 C46 172.00(18) . . . . ?
C43 N4 C45 C47 -64.9(3) . . . . ?
C45 N4 C44 Mg2 25.2(3) . . . . ?
C45 N4 C44 N3 -174.74(17) . . . . ?
C45 N4 C43 C42 174.63(18) . . . . ?
C29 C28 C33 N3 178.92(18) . . . . ?
C29 C28 C33 C32 -1.0(3) . . . . ?
C29 C30 C31 C32 0.1(3) . . . . ?
C29 C30 C31 C38 179.6(2) . . . . ?
C54 C49 C48 Mg2 92.3(2) . . . . ?
C54 C49 C50 C51 2.7(3) . . . . ?
C54 C53 C52 C51 0.4(4) . . . . ?
C4 C5 C6 N1 -178.73(19) . . . . ?
C4 C5 C6 C1 0.7(3) . . . . ?
C49 C54 C53 C52 2.0(4) . . . . ?
C49 C50 C51 C52 -0.4(4) . . . . ?
C16 N2 C17 Mg1 -166.87(17) . . . . ?
C16 N2 C17 N1 0.3(2) . . . . ?
C16 N2 C18 C20 172.08(19) . . . . ?
C16 N2 C18 C19 -63.6(3) . . . . ?
C18 N2 C17 Mg1 18.2(3) . . . . ?
C18 N2 C17 N1 -174.67(18) . . . . ?
C18 N2 C16 C15 174.87(19) . . . . ?
C35 C34 C29 C28 -62.3(3) . . . . ?
C35 C34 C29 C30 118.4(2) . . . . ?
C53 C54 C49 C48 177.9(2) . . . . ?
C53 C54 C49 C50 -3.5(3) . . . . ?
C53 C52 C51 C50 -1.2(4) . . . . ?
C36 C34 C29 C28 59.8(3) . . . . ?
C36 C34 C29 C30 -119.5(2) . . . . ?
C48 C49 C50 C51 -178.7(2) . . . . ?
C37 C34 C29 C28 177.8(2) . . . . ?
C37 C34 C29 C30 -1.6(3) . . . . ?
C50 C49 C48 Mg2 -86.3(2) . . . . ?
C55 C56 C57 C58 176.8(9) . . . . ?
C55 C56 C61 C60 -178.3(11) . . . . ?
C56 C57 C58 C59 3.8(12) . . . . ?
C57 C56 C61 C60 3.4(18) . . . . ?
C57 C58 C59 C60 -1.3(14) . . . . ?
C58 C59 C60 C61 -1(2) . . . . ?
C59 C60 C61 C56 0(2) . . . . ?
C61 C56 C57 C58 -5.4(16) . . . . ?
C21A C22A C23A C24A 170.4(6) . . . . ?
C21A C22A C27A C26A -169.5(6) . . . . ?
C22A C23A C24A C25A 0.4(6) . . . . ?
C23A C22A C27A C26A 3.2(8) . . . . ?
C23A C24A C25A C26A 0.7(7) . . . . ?
C24A C25A C26A C27A 0.2(7) . . . . ?
C25A C26A C27A C22A -2.3(8) . . . . ?
C27A C22A C23A C24A -2.3(8) . . . . ?
C27B C22B C21B Mg1 92(2) . . . . ?
C27B C22B C23B C24B -7(3) . . . . ?
C22B C27B C26B C25B -3(2) . . . . ?
C22B C23B C24B C25B 3(2) . . . . ?
C21B C22B C23B C24B 171.2(19) . . . . ?
C23B C22B C21B Mg1 -87(2) . . . . ?
C23B C24B C25B C26B 2(2) . . . . ?
C24B C25B C26B C27B -2(2) . . . . ?
C26B C27B C22B Mg1 -117.0(9) . . . . ?
C26B C27B C22B C21B -171.3(17) . . . . ?
C26B C27B C22B C23B 7(3) . . . . ?

loop_
_exptl_oxdiff_crystal_face_indexfrac_h
_exptl_oxdiff_crystal_face_indexfrac_k
_exptl_oxdiff_crystal_face_indexfrac_l
_exptl_oxdiff_crystal_face_x
_exptl_oxdiff_crystal_face_y
_exptl_oxdiff_crystal_face_z
-0.9978 -0.0117 -0.0093 -0.0971 0.0716 0.0091
0.0146 -2.0177 0.9774 0.0541 0.0204 0.1757
-0.0077 1.0103 -0.9886 -0.0541 -0.0312 -0.0904
0.0063 -1.0043 -1.0110 -0.0542 -0.0529 0.0801
0.0070 -1.0073 -0.0112 -0.0000 -0.0108 0.0853
-0.0070 1.0073 0.0112 0.0000 0.0108 -0.0853
-1.0034 0.9895 2.0015 0.0113 0.1666 -0.0659
-0.9965 -0.0178 1.9903 0.0112 0.1557 0.0194
0.9895 1.0251 -1.9791 -0.0112 -0.1449 -0.1047
2.0012 -0.9778 -1.9922 0.0858 -0.2382 0.0567
1.0041 -0.9926 -1.0017 0.0429 -0.1245 0.0710
-0.9832 -2.0294 0.9681 -0.0430 0.0920 0.1848
1.9950 0.0265 -0.9812 0.1400 -0.1853 -0.0234
1.9963 0.0204 1.0184 0.2482 -0.1011 -0.0131
-1.9900 -1.0247 -2.0293 -0.3024 0.0482 0.0932
5.2847 -1.7004 8.8384 0.9892 -0.0258 0.1440
